data_7023018
loop_
_publ_author_name
'Wang, Xuan'
'Li, Xiu-Bing'
'Yan, Ren-He'
'Wang, Yan-Qin'
'Gao, En-Qing'

_publ_section_title
;
 Diverse manganese(II) coordination polymers derived from achiral/chiral
 imidazolium-carboxylate zwitterions and azide: structure and magnetic
 properties.
;
_journal_issue 27
_journal_name_full 'Dalton transactions (Cambridge, England : 2003)'
_journal_page_first 10000
_journal_page_last 10010
_journal_paper_doi 10.1039/c3dt50510c
_journal_volume 42
_journal_year 2013
_chemical_absolute_configuration syn
_chemical_formula_sum 'C9.5 H13 Mn N5 O4.5'
_chemical_formula_weight 324.19
_chemical_name_systematic
;
?
;
_space_group_IT_number 5
_symmetry_cell_setting monoclinic
_symmetry_space_group_name_Hall 'C 2y'
_symmetry_space_group_name_H-M 'C 1 2 1'
_atom_sites_solution_hydrogens geom
_atom_sites_solution_primary direct
_atom_sites_solution_secondary difmap
_audit_creation_method SHELXL-97
_cell_angle_alpha 90.00
_cell_angle_beta 108.4000(10)
_cell_angle_gamma 90.00
_cell_formula_units_Z 4
_cell_length_a 16.3176(8)
_cell_length_b 7.6287(4)
_cell_length_c 10.7629(5)
_cell_measurement_reflns_used 7436
_cell_measurement_temperature 296(2)
_cell_measurement_theta_max 27.55
_cell_measurement_theta_min 2.48
_cell_volume 1271.29(11)
_computing_cell_refinement 'Bruker SMART'
_computing_data_collection 'Bruker SMART'
_computing_data_reduction 'Bruker SAINT'
_computing_molecular_graphics 'Bruker SHELXTL'
_computing_publication_material 'Bruker SHELXTL'
_computing_structure_refinement 'SHELXL-97 (Sheldrick, 1997)'
_computing_structure_solution 'SHELXS-97 (Sheldrick, 1990)'
_diffrn_ambient_temperature 296(2)
_diffrn_measured_fraction_theta_full 0.996
_diffrn_measured_fraction_theta_max 0.996
_diffrn_measurement_device_type 'CCD area detector'
_diffrn_measurement_method 'phi and omega scans'
_diffrn_radiation_monochromator graphite
_diffrn_radiation_source 'fine-focus sealed tube'
_diffrn_radiation_type MoK\a
_diffrn_radiation_wavelength 0.71073
_diffrn_reflns_av_R_equivalents 0.0839
_diffrn_reflns_av_unetI/netI 0.0809
_diffrn_reflns_limit_h_max 19
_diffrn_reflns_limit_h_min -20
_diffrn_reflns_limit_k_max 8
_diffrn_reflns_limit_k_min -9
_diffrn_reflns_limit_l_max 13
_diffrn_reflns_limit_l_min -13
_diffrn_reflns_number 7816
_diffrn_reflns_theta_full 25.99
_diffrn_reflns_theta_max 25.99
_diffrn_reflns_theta_min 1.99
_exptl_absorpt_coefficient_mu 1.064
_exptl_absorpt_correction_T_max 0.9158
_exptl_absorpt_correction_T_min 0.8700
_exptl_absorpt_process_details 'SADABS (Bruker, 1999)'
_exptl_crystal_colour Yellow
_exptl_crystal_density_diffrn 1.694
_exptl_crystal_density_method 'not measured'
_exptl_crystal_description block
_exptl_crystal_F_000 664
_exptl_crystal_size_max 0.13
_exptl_crystal_size_mid 0.06
_exptl_crystal_size_min 0.03
_refine_diff_density_max 0.858
_refine_diff_density_min -0.984
_refine_diff_density_rms 0.102
_refine_ls_abs_structure_details 'Flack H D (1983), Acta Cryst. A39, 876-881'
_refine_ls_abs_structure_Flack -0.01(4)
_refine_ls_extinction_method none
_refine_ls_goodness_of_fit_ref 1.022
_refine_ls_hydrogen_treatment constr
_refine_ls_matrix_type full
_refine_ls_number_parameters 187
_refine_ls_number_reflns 2202
_refine_ls_number_restraints 1
_refine_ls_restrained_S_all 1.021
_refine_ls_R_factor_all 0.0605
_refine_ls_R_factor_gt 0.0579
_refine_ls_shift/su_max 0.000
_refine_ls_shift/su_mean 0.000
_refine_ls_structure_factor_coef Fsqd
_refine_ls_weighting_details 'calc w=1/[\s^2^(Fo^2^)+(0.1101P)^2^+1.1732P] where P=(Fo^2^+2Fc^2^)/3'
_refine_ls_weighting_scheme calc
_refine_ls_wR_factor_gt 0.1531
_refine_ls_wR_factor_ref 0.1564
_reflns_number_gt 2102
_reflns_number_total 2202
_reflns_threshold_expression >2sigma(I)
_cod_data_source_file c3dt50510c.txt
_cod_data_source_block 925291
_cod_depositor_comments
;
The following automatic conversions were performed:

'_symmetry_cell_setting' value 'Monoclinic' changed to 'monoclinic'
according to /home/saulius/struct/CIF-dictionaries/cif_core.dic
dictionary named 'cif_core.dic' version 2.4.2 from 2011-04-26.

Automatic conversion script
Id: cif_fix_values 1891 2012-01-12 08:04:46Z andrius 
;
_cod_original_sg_symbol_H-M C2
_cod_original_formula_sum 'C9.50 H13 Mn N5 O4.50'
_cod_database_code 7023018

loop_
_symmetry_equiv_pos_as_xyz
'x, y, z'
'-x, y, -z'
'x+1/2, y+1/2, z'
'-x+1/2, y+1/2, -z'

loop_
_atom_site_label
_atom_site_type_symbol
_atom_site_fract_x
_atom_site_fract_y
_atom_site_fract_z
_atom_site_U_iso_or_equiv
_atom_site_adp_type
_atom_site_occupancy
_atom_site_symmetry_multiplicity
_atom_site_calc_flag
_atom_site_refinement_flags
Mn1 Mn 0.24823(4) 0.14780(12) 0.48486(6) 0.0231(2) Uani 1 1 d .
C4 C 0.0592(4) 0.2609(8) 0.8715(5) 0.0345(13) Uani 1 1 d .
H4A H 0.0529 0.3533 0.9242 0.041 Uiso 1 1 calc R
C6 C 0.1130(3) 0.0905(7) 0.7547(5) 0.0256(11) Uani 1 1 d .
H6A H 0.1494 0.0436 0.7119 0.031 Uiso 1 1 calc R
C5 C 0.0048(3) 0.1298(12) 0.8312(5) 0.0403(15) Uani 1 1 d .
H5A H -0.0469 0.1139 0.8489 0.048 Uiso 1 1 calc R
C2 C 0.1974(3) 0.3654(7) 0.8431(5) 0.0254(11) Uani 1 1 d .
H2A H 0.1772 0.4783 0.8657 0.030 Uiso 1 1 calc R
C1 C 0.2236(3) 0.3917(8) 0.7186(5) 0.0254(10) Uani 1 1 d .
C3 C 0.2766(4) 0.3096(10) 0.9573(5) 0.0379(14) Uani 1 1 d .
H3A H 0.2601 0.2935 1.0346 0.057 Uiso 1 1 calc R
H3B H 0.3202 0.3989 0.9730 0.057 Uiso 1 1 calc R
H3C H 0.2991 0.2016 0.9357 0.057 Uiso 1 1 calc R
C7 C -0.0051(5) -0.2802(11) 0.7957(8) 0.0567(19) Uani 1 1 d .
H7A H 0.0509 -0.2978 0.8585 0.085 Uiso 1 1 calc R
H7B H -0.0262 -0.3893 0.7531 0.085 Uiso 1 1 calc R
H7C H -0.0442 -0.2377 0.8395 0.085 Uiso 1 1 calc R
C8 C 0.0013(4) -0.1452(7) 0.6930(6) 0.0299(11) Uani 1 1 d .
H8A H 0.0398 -0.1929 0.6475 0.036 Uiso 1 1 calc R
C9 C -0.0884(3) -0.1144(8) 0.5905(5) 0.0290(11) Uani 1 1 d .
N5 N 0.0390(3) 0.0189(7) 0.7568(4) 0.0282(9) Uani 1 1 d .
N4 N 0.1270(3) 0.2384(6) 0.8225(4) 0.0252(9) Uani 1 1 d .
N3 N 0.1488(4) 0.4225(9) 0.1586(5) 0.0500(14) Uani 1 1 d .
N1 N 0.2013(3) 0.4061(7) 0.3888(4) 0.0322(10) Uani 1 1 d .
N2 N 0.1744(3) 0.4155(6) 0.2708(4) 0.0274(9) Uani 1 1 d .
O1 O 0.2334(3) 0.2564(5) 0.6608(4) 0.0348(9) Uani 1 1 d .
O2 O 0.2365(3) 0.5454(6) 0.6932(4) 0.0430(11) Uani 1 1 d .
O3 O -0.1181(3) 0.0363(6) 0.5776(5) 0.0439(11) Uani 1 1 d .
O4 O -0.1211(2) -0.2499(6) 0.5313(4) 0.0368(9) Uani 1 1 d .
C10 C 0.0000 0.388(2) 0.5000 0.067(3) Uani 1 2 d S
O5 O 0.0527(8) 0.4815(17) 0.5898(13) 0.070(3) Uani 0.50 1 d P

loop_
_atom_site_aniso_label
_atom_site_aniso_U_11
_atom_site_aniso_U_22
_atom_site_aniso_U_33
_atom_site_aniso_U_23
_atom_site_aniso_U_13
_atom_site_aniso_U_12
Mn1 0.0311(4) 0.0198(4) 0.0160(3) -0.0008(4) 0.0040(3) -0.0007(3)
C4 0.044(3) 0.040(4) 0.025(2) -0.010(2) 0.019(2) -0.006(3)
C6 0.025(2) 0.027(3) 0.024(2) -0.001(2) 0.006(2) -0.003(2)
C5 0.035(3) 0.057(4) 0.033(2) -0.011(4) 0.017(2) -0.005(3)
C2 0.032(3) 0.026(3) 0.019(2) -0.0042(19) 0.009(2) -0.004(2)
C1 0.031(2) 0.024(3) 0.019(2) 0.000(2) 0.006(2) -0.006(2)
C3 0.037(3) 0.055(4) 0.016(2) 0.001(3) 0.000(2) -0.006(3)
C7 0.060(4) 0.033(4) 0.061(4) 0.021(3) -0.004(4) -0.003(3)
C8 0.029(3) 0.025(3) 0.031(3) 0.001(2) 0.003(2) -0.004(2)
C9 0.025(2) 0.033(3) 0.026(2) 0.005(2) 0.004(2) 0.002(3)
N5 0.027(2) 0.030(2) 0.026(2) -0.0012(18) 0.0059(18) -0.0001(19)
N4 0.032(2) 0.027(2) 0.0177(19) 0.0016(18) 0.0086(18) -0.003(2)
N3 0.073(4) 0.052(4) 0.022(2) -0.002(2) 0.010(2) -0.007(3)
N1 0.043(2) 0.030(3) 0.018(2) -0.0019(18) 0.0020(19) -0.001(2)
N2 0.036(2) 0.019(2) 0.025(2) -0.0027(17) 0.0066(19) -0.0024(19)
O1 0.055(3) 0.030(2) 0.0245(17) -0.0018(16) 0.0202(18) 0.0004(19)
O2 0.081(3) 0.026(2) 0.0235(18) 0.0009(16) 0.018(2) -0.012(2)
O3 0.034(2) 0.030(2) 0.052(3) 0.003(2) -0.0085(19) -0.0014(18)
O4 0.0275(19) 0.033(2) 0.044(2) -0.0099(19) 0.0029(17) -0.0037(18)
C10 0.063(7) 0.063(8) 0.065(7) 0.000 0.003(6) 0.000
O5 0.067(7) 0.070(9) 0.064(7) 0.008(6) 0.010(6) 0.005(6)

loop_
_atom_type_symbol
_atom_type_description
_atom_type_scat_dispersion_real
_atom_type_scat_dispersion_imag
_atom_type_scat_source
C C 0.0033 0.0016 'International Tables Vol C Tables 4.2.6.8 and 6.1.1.4'
H H 0.0000 0.0000 'International Tables Vol C Tables 4.2.6.8 and 6.1.1.4'
N N 0.0061 0.0033 'International Tables Vol C Tables 4.2.6.8 and 6.1.1.4'
O O 0.0106 0.0060 'International Tables Vol C Tables 4.2.6.8 and 6.1.1.4'
Mn Mn 0.3368 0.7283 'International Tables Vol C Tables 4.2.6.8 and 6.1.1.4'

loop_
_geom_angle_atom_site_label_1
_geom_angle_atom_site_label_2
_geom_angle_atom_site_label_3
_geom_angle
_geom_angle_site_symmetry_1
_geom_angle_site_symmetry_3
O1 Mn1 O2 178.56(18) . 4_546
O1 Mn1 O4 91.92(16) . 3
O2 Mn1 O4 87.37(17) 4_546 3
O1 Mn1 O3 93.01(17) . 2_556
O2 Mn1 O3 87.7(2) 4_546 2_556
O4 Mn1 O3 175.06(17) 3 2_556
O1 Mn1 N1 87.16(16) . .
O2 Mn1 N1 91.55(16) 4_546 .
O4 Mn1 N1 87.60(17) 3 .
O3 Mn1 N1 92.45(18) 2_556 .
O1 Mn1 N1 84.63(16) . 4_546
O2 Mn1 N1 96.63(16) 4_546 4_546
O4 Mn1 N1 90.55(17) 3 4_546
O3 Mn1 N1 90.10(18) 2_556 4_546
N1 Mn1 N1 171.52(14) . 4_546
C5 C4 N4 108.6(5) . .
C5 C4 H4A 125.7 . .
N4 C4 H4A 125.7 . .
N4 C6 N5 109.9(4) . .
N4 C6 H6A 125.1 . .
N5 C6 H6A 125.1 . .
C4 C5 N5 107.4(4) . .
C4 C5 H5A 126.3 . .
N5 C5 H5A 126.3 . .
N4 C2 C3 111.0(4) . .
N4 C2 C1 111.9(4) . .
C3 C2 C1 109.7(4) . .
N4 C2 H2A 108.0 . .
C3 C2 H2A 108.0 . .
C1 C2 H2A 108.0 . .
O2 C1 O1 128.3(4) . .
O2 C1 C2 115.3(5) . .
O1 C1 C2 116.2(5) . .
C2 C3 H3A 109.5 . .
C2 C3 H3B 109.5 . .
H3A C3 H3B 109.5 . .
C2 C3 H3C 109.5 . .
H3A C3 H3C 109.5 . .
H3B C3 H3C 109.5 . .
C8 C7 H7A 109.5 . .
C8 C7 H7B 109.5 . .
H7A C7 H7B 109.5 . .
C8 C7 H7C 109.5 . .
H7A C7 H7C 109.5 . .
H7B C7 H7C 109.5 . .
N5 C8 C7 110.4(5) . .
N5 C8 C9 111.6(5) . .
C7 C8 C9 110.5(5) . .
N5 C8 H8A 108.1 . .
C7 C8 H8A 108.1 . .
C9 C8 H8A 108.1 . .
O3 C9 O4 128.7(5) . .
O3 C9 C8 118.0(5) . .
O4 C9 C8 113.3(5) . .
C6 N5 C5 106.9(5) . .
C6 N5 C8 126.2(5) . .
C5 N5 C8 126.9(5) . .
C6 N4 C4 107.3(4) . .
C6 N4 C2 129.6(4) . .
C4 N4 C2 123.1(5) . .
N2 N1 Mn1 119.6(4) . .
N2 N1 Mn1 121.4(4) . 4_556
Mn1 N1 Mn1 115.34(18) . 4_556
N3 N2 N1 179.3(7) . .
C1 O1 Mn1 146.1(3) . .
C1 O2 Mn1 127.9(3) . 4_556
C9 O3 Mn1 134.7(4) . 2_556
C9 O4 Mn1 130.4(4) . 3_445
O5 C10 O5 112.5(17) . 2_556

loop_
_geom_bond_atom_site_label_1
_geom_bond_atom_site_label_2
_geom_bond_distance
_geom_bond_site_symmetry_2
Mn1 O1 2.149(4) .
Mn1 O2 2.156(4) 4_546
Mn1 O4 2.175(4) 3
Mn1 O3 2.187(4) 2_556
Mn1 N1 2.245(5) .
Mn1 N1 2.284(5) 4_546
C4 C5 1.317(9) .
C4 N4 1.379(6) .
C4 H4A 0.9300 .
C6 N4 1.324(7) .
C6 N5 1.332(7) .
C6 H6A 0.9300 .
C5 N5 1.397(8) .
C5 H5A 0.9300 .
C2 N4 1.466(7) .
C2 C3 1.536(8) .
C2 C1 1.543(6) .
C2 H2A 0.9800 .
C1 O2 1.236(7) .
C1 O1 1.241(7) .
C3 H3A 0.9600 .
C3 H3B 0.9600 .
C3 H3C 0.9600 .
C7 C8 1.538(9) .
C7 H7A 0.9600 .
C7 H7B 0.9600 .
C7 H7C 0.9600 .
C8 N5 1.466(8) .
C8 C9 1.547(7) .
C8 H8A 0.9800 .
C9 O3 1.239(8) .
C9 O4 1.243(8) .
N3 N2 1.147(7) .
N1 N2 1.208(6) .
N1 Mn1 2.284(5) 4_556
O2 Mn1 2.156(4) 4_556
O3 Mn1 2.187(4) 2_556
O4 Mn1 2.175(4) 3_445
C10 O5 1.289(16) .
C10 O5 1.289(16) 2_556

loop_
_geom_torsion_atom_site_label_1
_geom_torsion_atom_site_label_2
_geom_torsion_atom_site_label_3
_geom_torsion_atom_site_label_4
_geom_torsion
_geom_torsion_site_symmetry_1
_geom_torsion_site_symmetry_4
N4 C4 C5 N5 1.1(7) . .
N4 C2 C1 O2 137.0(5) . .
C3 C2 C1 O2 -99.3(6) . .
N4 C2 C1 O1 -46.6(6) . .
C3 C2 C1 O1 77.2(6) . .
N5 C8 C9 O3 -2.3(6) . .
C7 C8 C9 O3 120.9(6) . .
N5 C8 C9 O4 177.8(4) . .
C7 C8 C9 O4 -59.0(7) . .
N4 C6 N5 C5 0.0(6) . .
N4 C6 N5 C8 180.0(5) . .
C4 C5 N5 C6 -0.7(7) . .
C4 C5 N5 C8 179.3(5) . .
C7 C8 N5 C6 117.5(6) . .
C9 C8 N5 C6 -119.2(5) . .
C7 C8 N5 C5 -62.5(8) . .
C9 C8 N5 C5 60.8(7) . .
N5 C6 N4 C4 0.7(6) . .
N5 C6 N4 C2 -177.2(5) . .
C5 C4 N4 C6 -1.2(6) . .
C5 C4 N4 C2 176.9(5) . .
C3 C2 N4 C6 -84.5(6) . .
C1 C2 N4 C6 38.5(7) . .
C3 C2 N4 C4 97.9(6) . .
C1 C2 N4 C4 -139.1(5) . .
O1 Mn1 N1 N2 -161.5(4) . .
O2 Mn1 N1 N2 19.2(4) 4_546 .
O4 Mn1 N1 N2 106.5(4) 3 .
O3 Mn1 N1 N2 -68.6(4) 2_556 .
N1 Mn1 N1 N2 -176.0(6) 4_546 .
O1 Mn1 N1 Mn1 39.7(2) . 4_556
O2 Mn1 N1 Mn1 -139.7(2) 4_546 4_556
O4 Mn1 N1 Mn1 -52.4(2) 3 4_556
O3 Mn1 N1 Mn1 132.6(2) 2_556 4_556
N1 Mn1 N1 Mn1 25.2(5) 4_546 4_556
Mn1 N1 N2 N3 11(45) . .
Mn1 N1 N2 N3 168(100) 4_556 .
O2 C1 O1 Mn1 -17.2(10) . .
C2 C1 O1 Mn1 166.9(5) . .
O2 Mn1 O1 C1 12(8) 4_546 .
O4 Mn1 O1 C1 72.3(7) 3 .
O3 Mn1 O1 C1 -107.5(7) 2_556 .
N1 Mn1 O1 C1 -15.2(7) . .
N1 Mn1 O1 C1 162.7(7) 4_546 .
O1 C1 O2 Mn1 15.8(9) . 4_556
C2 C1 O2 Mn1 -168.3(4) . 4_556
O4 C9 O3 Mn1 27.5(9) . 2_556
C8 C9 O3 Mn1 -152.3(4) . 2_556
O3 C9 O4 Mn1 -45.3(8) . 3_445
C8 C9 O4 Mn1 134.5(4) . 3_445
